data_4300830
loop_
_publ_author_name
'Kenney, Amanda P.'
'Yap, Glenn P. A.'
'Richeson, Darrin S.'
'Barry, Se\'an T.'

_publ_section_title
;
 The Insertion of Carbodiimides into Al and Ga Amido Linkages.
 Guanidinates and Mixed Amido Guanidinates of Aluminum and Gallium
;
_journal_coden_ASTM INOCAJ
_journal_issue 8
_journal_name_full 'Inorganic Chemistry'
_journal_page_first 2926
_journal_page_last 2933
_journal_paper_doi 10.1021/ic048433g
_journal_volume 44
_journal_year 2005
_chemical_formula_sum 'C18 H40 Al Cl N6'
_chemical_formula_weight 402.99
_space_group_IT_number 14
_symmetry_cell_setting monoclinic
_symmetry_space_group_name_Hall '-P 2ybc'
_symmetry_space_group_name_H-M 'P 1 21/c 1'
_atom_sites_solution_hydrogens geom
_atom_sites_solution_primary direct
_atom_sites_solution_secondary difmap
_audit_creation_method SHELXL-97
_cell_angle_alpha 90.00
_cell_angle_beta 98.808(17)
_cell_angle_gamma 90.00
_cell_formula_units_Z 4
_cell_length_a 13.809(4)
_cell_length_b 9.534(2)
_cell_length_c 18.489(4)
_cell_measurement_temperature 207(2)
_cell_volume 2405.5(10)
_computing_cell_refinement 'Bruker SMART'
_computing_data_collection 'Bruker SMART'
_computing_data_reduction 'Bruker SAINT'
_computing_molecular_graphics 'Bruker SHELXTL'
_computing_publication_material 'Bruker SHELXTL'
_computing_structure_refinement 'SHELXL-97 (Sheldrick, 1997)'
_computing_structure_solution 'SHELXS-97 (Sheldrick, 1990)'
_diffrn_ambient_temperature 207(2)
_diffrn_measured_fraction_theta_full 0.506
_diffrn_measured_fraction_theta_max 0.506
_diffrn_measurement_device_type 'CCD area detector'
_diffrn_measurement_method 'phi and omega scans'
_diffrn_radiation_monochromator graphite
_diffrn_radiation_source 'fine-focus sealed tube'
_diffrn_radiation_type MoK\a
_diffrn_radiation_wavelength 0.71073
_diffrn_reflns_av_R_equivalents 0.0203
_diffrn_reflns_av_sigmaI/netI 0.0362
_diffrn_reflns_limit_h_max 11
_diffrn_reflns_limit_h_min -11
_diffrn_reflns_limit_k_max 4
_diffrn_reflns_limit_k_min -10
_diffrn_reflns_limit_l_max 2
_diffrn_reflns_limit_l_min -23
_diffrn_reflns_number 2796
_diffrn_reflns_theta_full 26.36
_diffrn_reflns_theta_max 26.36
_diffrn_reflns_theta_min 2.23
_exptl_absorpt_coefficient_mu 0.209
_exptl_absorpt_correction_type none
_exptl_crystal_colour colorless
_exptl_crystal_density_diffrn 1.113
_exptl_crystal_density_method 'not measured'
_exptl_crystal_description plate
_exptl_crystal_F_000 880
_exptl_crystal_size_max 0.52
_exptl_crystal_size_mid 0.48
_exptl_crystal_size_min 0.46
_refine_diff_density_max 0.160
_refine_diff_density_min -0.158
_refine_diff_density_rms 0.036
_refine_ls_extinction_method none
_refine_ls_goodness_of_fit_ref 1.032
_refine_ls_hydrogen_treatment mixed
_refine_ls_matrix_type full
_refine_ls_number_parameters 237
_refine_ls_number_reflns 2482
_refine_ls_number_restraints 0
_refine_ls_restrained_S_all 1.032
_refine_ls_R_factor_all 0.0595
_refine_ls_R_factor_gt 0.0415
_refine_ls_shift/su_max 0.000
_refine_ls_shift/su_mean 0.000
_refine_ls_structure_factor_coef Fsqd
_refine_ls_weighting_details 'calc w=1/[\s^2^(Fo^2^)+(0.0565P)^2^+0.6114P] where P=(Fo^2^+2Fc^2^)/3'
_refine_ls_weighting_scheme calc
_refine_ls_wR_factor_gt 0.1034
_refine_ls_wR_factor_ref 0.1109
_reflns_number_gt 1922
_reflns_number_total 2482
_reflns_threshold_expression >2sigma(I)
_cod_data_source_file ic048433gsi20041109_093714_5.cif
_cod_data_source_block sol1
_cod_depositor_comments
;
The following automatic conversions were performed:
'_symmetry_cell_setting' value 'Monoclinic' changed to 'monoclinic'
according to '/home/saulius/struct/CIF-dictionaries/cif_core.dic'
dictionary named 'cif_core.dic' version 2.4.1 from 2010-06-29.

Automatic conversion script
Id: cif_fix_enum 1527 2010-12-29 10:47:43Z saulius 
;
_cod_original_cell_volume 2405.6(10)
_cod_database_code 4300830

loop_
_symmetry_equiv_pos_as_xyz
'x, y, z'
'-x, y+1/2, -z+1/2'
'-x, -y, -z'
'x, -y-1/2, z-1/2'

loop_
_atom_site_label
_atom_site_type_symbol
_atom_site_fract_x
_atom_site_fract_y
_atom_site_fract_z
_atom_site_U_iso_or_equiv
_atom_site_adp_type
_atom_site_occupancy
_atom_site_symmetry_multiplicity
_atom_site_calc_flag
_atom_site_refinement_flags
_atom_site_disorder_assembly
_atom_site_disorder_group
Al1 Al 0.25293(9) 0.46043(8) 0.29945(4) 0.0279(4) Uani 1 1 d . . .
Cl2 Cl 0.27684(8) 0.28196(7) 0.22820(3) 0.0391(3) Uani 1 1 d . . .
N3 N 0.2384(3) 0.6067(2) 0.22266(11) 0.0323(11) Uani 1 1 d . . .
N4 N 0.3517(3) 0.6033(2) 0.32077(10) 0.0314(11) Uani 1 1 d . . .
C5 C 0.3158(3) 0.6753(3) 0.25908(13) 0.0308(13) Uani 1 1 d . . .
N6 N 0.3506(3) 0.8003(3) 0.23930(13) 0.0403(14) Uani 1 1 d . . .
C7 C 0.2873(4) 0.9035(3) 0.19761(19) 0.065(2) Uani 1 1 d . . .
H7A H 0.2194 0.8746 0.1948 0.098 Uiso 1 1 calc R . .
H7B H 0.3038 0.9106 0.1486 0.098 Uiso 1 1 calc R . .
H7C H 0.2963 0.9940 0.2217 0.098 Uiso 1 1 calc R . .
C8 C 0.4545(5) 0.8305(4) 0.2487(2) 0.062(2) Uani 1 1 d . . .
H8A H 0.4903 0.7565 0.2773 0.094 Uiso 1 1 calc R . .
H8B H 0.4672 0.9193 0.2739 0.094 Uiso 1 1 calc R . .
H8C H 0.4757 0.8358 0.2011 0.094 Uiso 1 1 calc R . .
C9 C 0.2163(4) 0.6123(3) 0.14147(14) 0.0467(17) Uani 1 1 d . . .
H9A H 0.1983 0.7100 0.1271 0.056 Uiso 1 1 calc R . .
C10 C 0.3036(5) 0.5715(4) 0.10579(15) 0.060(2) Uani 1 1 d . . .
H10A H 0.3580 0.6337 0.1226 0.091 Uiso 1 1 calc R . .
H10B H 0.2866 0.5791 0.0531 0.091 Uiso 1 1 calc R . .
H10C H 0.3222 0.4756 0.1188 0.091 Uiso 1 1 calc R . .
C11 C 0.1275(4) 0.5186(3) 0.11607(17) 0.0526(18) Uani 1 1 d . . .
H11A H 0.0727 0.5486 0.1395 0.079 Uiso 1 1 calc R . .
H11B H 0.1437 0.4220 0.1292 0.079 Uiso 1 1 calc R . .
H11C H 0.1097 0.5259 0.0634 0.079 Uiso 1 1 calc R . .
C12 C 0.4104(4) 0.6730(3) 0.38530(15) 0.0388(16) Uani 1 1 d . . .
H12A H 0.4180 0.7732 0.3732 0.047 Uiso 1 1 calc R . .
C13 C 0.5111(4) 0.6091(4) 0.40294(18) 0.0568(19) Uani 1 1 d . . .
H13A H 0.5456 0.6204 0.3614 0.085 Uiso 1 1 calc R . .
H13B H 0.5051 0.5101 0.4134 0.085 Uiso 1 1 calc R . .
H13C H 0.5472 0.6557 0.4453 0.085 Uiso 1 1 calc R . .
C14 C 0.3547(4) 0.6645(4) 0.45161(15) 0.0526(17) Uani 1 1 d . . .
H14A H 0.2942 0.7175 0.4412 0.079 Uiso 1 1 calc R . .
H14B H 0.3952 0.7033 0.4944 0.079 Uiso 1 1 calc R . .
H14C H 0.3398 0.5673 0.4608 0.079 Uiso 1 1 calc R . .
N15 N 0.1339(3) 0.4763(2) 0.34193(11) 0.0336(12) Uani 1 1 d . . .
C16 C 0.1736(4) 0.3960(3) 0.39981(14) 0.0330(16) Uani 1 1 d . . .
N17 N 0.2611(3) 0.3529(3) 0.39256(11) 0.0338(13) Uani 1 1 d . . .
N18 N 0.1233(3) 0.3694(3) 0.45809(12) 0.0464(15) Uani 1 1 d . . .
C19 C 0.1779(4) 0.3506(4) 0.53197(14) 0.0588(17) Uani 1 1 d . . .
H19A H 0.2439 0.3867 0.5337 0.088 Uiso 1 1 calc R . .
H19B H 0.1808 0.2516 0.5442 0.088 Uiso 1 1 calc R . .
H19C H 0.1452 0.4011 0.5669 0.088 Uiso 1 1 calc R . .
C20 C 0.0227(5) 0.3203(4) 0.44750(19) 0.063(2) Uani 1 1 d . . .
H20A H -0.0071 0.3368 0.3972 0.094 Uiso 1 1 calc R . .
H20B H -0.0137 0.3705 0.4802 0.094 Uiso 1 1 calc R . .
H20C H 0.0215 0.2207 0.4580 0.094 Uiso 1 1 calc R . .
C21 C 0.3004(4) 0.2160(3) 0.42342(14) 0.0407(16) Uani 1 1 d . . .
H21A H 0.3064 0.2212 0.4774 0.049 Uiso 1 1 calc R . .
C22 C 0.2317(4) 0.0948(3) 0.39711(17) 0.0534(18) Uani 1 1 d . . .
H22A H 0.2595 0.0077 0.4180 0.080 Uiso 1 1 calc R . .
H22B H 0.2235 0.0893 0.3441 0.080 Uiso 1 1 calc R . .
H22C H 0.1685 0.1104 0.4125 0.080 Uiso 1 1 calc R . .
C23 C 0.4009(4) 0.1930(4) 0.40395(18) 0.0529(19) Uani 1 1 d . . .
H23A H 0.4430 0.2709 0.4218 0.079 Uiso 1 1 calc R . .
H23B H 0.3966 0.1864 0.3512 0.079 Uiso 1 1 calc R . .
H23C H 0.4281 0.1066 0.4262 0.079 Uiso 1 1 calc R . .
C24 C 0.0548(4) 0.5775(3) 0.34504(17) 0.0474(17) Uani 1 1 d . . .
H24A H 0.0218 0.5517 0.3870 0.057 Uiso 1 1 calc R . .
C25 C 0.0926(6) 0.7259(4) 0.3575(4) 0.091(3) Uani 1 1 d . . .
H25A H 0.1379 0.7303 0.4030 0.136 Uiso 1 1 calc R . .
H25B H 0.0380 0.7888 0.3601 0.136 Uiso 1 1 calc R . .
H25C H 0.1260 0.7538 0.3173 0.136 Uiso 1 1 calc R . .
C26 C -0.0210(6) 0.5704(6) 0.2764(3) 0.127(4) Uani 1 1 d . . .
H26A H -0.0407 0.4737 0.2668 0.190 Uiso 1 1 calc R . .
H26B H 0.0070 0.6069 0.2352 0.190 Uiso 1 1 calc R . .
H26C H -0.0777 0.6260 0.2832 0.190 Uiso 1 1 calc R . .

loop_
_atom_site_aniso_label
_atom_site_aniso_U_11
_atom_site_aniso_U_22
_atom_site_aniso_U_33
_atom_site_aniso_U_23
_atom_site_aniso_U_13
_atom_site_aniso_U_12
Al1 0.0299(12) 0.0253(5) 0.0289(4) 0.0003(3) 0.0054(4) -0.0014(5)
Cl2 0.0518(11) 0.0288(4) 0.0365(3) -0.0034(2) 0.0061(3) 0.0056(4)
N3 0.038(4) 0.0270(13) 0.0316(11) 0.0015(8) 0.0052(13) -0.0014(13)
N4 0.034(4) 0.0278(13) 0.0320(10) -0.0035(8) 0.0056(13) -0.0032(13)
C5 0.034(4) 0.0245(16) 0.0371(13) -0.0031(10) 0.0166(15) 0.0018(16)
N6 0.040(5) 0.0274(16) 0.0553(14) 0.0042(10) 0.0140(16) -0.0062(16)
C7 0.098(7) 0.027(2) 0.071(2) 0.0089(14) 0.011(3) 0.005(2)
C8 0.070(7) 0.054(2) 0.068(2) 0.0064(16) 0.026(3) -0.014(3)
C9 0.069(6) 0.0373(18) 0.0315(14) 0.0083(11) 0.0006(18) 0.0016(19)
C10 0.077(7) 0.071(2) 0.0368(15) -0.0001(14) 0.0211(19) -0.010(3)
C11 0.055(5) 0.053(2) 0.0435(15) 0.0007(13) -0.011(2) 0.004(2)
C12 0.040(5) 0.0345(17) 0.0420(15) -0.0105(11) 0.0052(18) -0.0065(18)
C13 0.043(6) 0.070(2) 0.0539(18) -0.0196(16) -0.003(2) 0.001(2)
C14 0.056(6) 0.063(2) 0.0377(14) -0.0187(13) 0.0037(18) -0.004(2)
N15 0.031(4) 0.0333(15) 0.0373(11) 0.0013(9) 0.0088(13) -0.0009(15)
C16 0.033(6) 0.0318(18) 0.0358(15) -0.0056(10) 0.0092(17) -0.008(2)
N17 0.040(4) 0.0304(15) 0.0309(11) 0.0029(8) 0.0056(13) -0.0018(17)
N18 0.053(5) 0.0522(18) 0.0366(13) -0.0002(10) 0.0152(15) -0.0168(19)
C19 0.070(6) 0.074(3) 0.0350(14) -0.0001(14) 0.0157(18) -0.007(3)
C20 0.063(7) 0.069(3) 0.062(2) -0.0035(16) 0.026(2) -0.030(3)
C21 0.051(5) 0.0362(18) 0.0325(13) 0.0044(11) 0.0002(17) 0.002(2)
C22 0.066(6) 0.0343(19) 0.0591(18) 0.0081(13) 0.007(2) -0.001(2)
C23 0.056(6) 0.045(2) 0.0534(17) 0.0075(13) -0.005(2) 0.008(2)
C24 0.047(6) 0.047(2) 0.0491(17) -0.0021(13) 0.010(2) 0.002(2)
C25 0.053(10) 0.046(3) 0.176(5) 0.000(3) 0.027(5) 0.019(3)
C26 0.067(10) 0.191(6) 0.106(4) -0.065(4) -0.041(5) 0.071(5)

loop_
_atom_type_symbol
_atom_type_description
_atom_type_scat_dispersion_real
_atom_type_scat_dispersion_imag
_atom_type_scat_source
C C 0.0033 0.0016 'International Tables Vol C Tables 4.2.6.8 and 6.1.1.4'
H H 0.0000 0.0000 'International Tables Vol C Tables 4.2.6.8 and 6.1.1.4'
N N 0.0061 0.0033 'International Tables Vol C Tables 4.2.6.8 and 6.1.1.4'
Al Al 0.0645 0.0514 'International Tables Vol C Tables 4.2.6.8 and 6.1.1.4'
Cl Cl 0.1484 0.1585 'International Tables Vol C Tables 4.2.6.8 and 6.1.1.4'

loop_
_geom_angle_atom_site_label_1
_geom_angle_atom_site_label_2
_geom_angle_atom_site_label_3
_geom_angle
_geom_angle_site_symmetry_1
_geom_angle_site_symmetry_3
_geom_angle_publ_flag
N4 Al1 N15 118.75(12) . . ?
N4 Al1 N3 68.84(11) . . ?
N15 Al1 N3 103.74(14) . . ?
N4 Al1 N17 104.05(11) . . ?
N15 Al1 N17 68.16(15) . . ?
N3 Al1 N17 165.75(12) . . ?
N4 Al1 Cl2 120.12(11) . . ?
N15 Al1 Cl2 121.13(9) . . ?
N3 Al1 Cl2 97.06(8) . . ?
N17 Al1 Cl2 97.18(9) . . ?
N4 Al1 C16 114.82(11) . . ?
N15 Al1 C16 34.96(13) . . ?
N3 Al1 C16 137.30(16) . . ?
N17 Al1 C16 33.22(13) . . ?
Cl2 Al1 C16 113.31(8) . . ?
N4 Al1 C5 34.62(9) . . ?
N15 Al1 C5 115.61(13) . . ?
N3 Al1 C5 34.22(11) . . ?
N17 Al1 C5 137.42(11) . . ?
Cl2 Al1 C5 112.33(9) . . ?
C16 Al1 C5 134.35(11) . . ?
C5 N3 C9 120.9(3) . . ?
C5 N3 Al1 89.90(15) . . ?
C9 N3 Al1 137.14(18) . . ?
C5 N4 C12 122.0(2) . . ?
C5 N4 Al1 91.7(2) . . ?
C12 N4 Al1 139.5(2) . . ?
N3 C5 N6 125.5(2) . . ?
N3 C5 N4 109.5(3) . . ?
N6 C5 N4 124.9(3) . . ?
N3 C5 Al1 55.88(14) . . ?
N6 C5 Al1 177.2(2) . . ?
N4 C5 Al1 53.63(17) . . ?
C5 N6 C8 121.9(3) . . ?
C5 N6 C7 121.8(4) . . ?
C8 N6 C7 115.7(3) . . ?
N3 C9 C10 112.2(3) . . ?
N3 C9 C11 108.6(3) . . ?
C10 C9 C11 111.8(3) . . ?
N4 C12 C13 111.3(3) . . ?
N4 C12 C14 109.6(4) . . ?
C13 C12 C14 111.2(3) . . ?
C16 N15 C24 123.6(3) . . ?
C16 N15 Al1 90.6(3) . . ?
C24 N15 Al1 138.8(2) . . ?
N17 C16 N15 111.4(4) . . ?
N17 C16 N18 127.1(3) . . ?
N15 C16 N18 121.5(5) . . ?
N17 C16 Al1 57.0(2) . . ?
N15 C16 Al1 54.5(2) . . ?
N18 C16 Al1 175.1(3) . . ?
C16 N17 C21 121.7(4) . . ?
C16 N17 Al1 89.77(19) . . ?
C21 N17 Al1 138.5(3) . . ?
C16 N18 C20 122.4(3) . . ?
C16 N18 C19 119.8(5) . . ?
C20 N18 C19 115.6(3) . . ?
N17 C21 C23 109.4(3) . . ?
N17 C21 C22 111.6(3) . . ?
C23 C21 C22 111.4(3) . . ?
N15 C24 C25 112.4(5) . . ?
N15 C24 C26 111.1(3) . . ?
C25 C24 C26 110.3(4) . . ?

loop_
_geom_bond_atom_site_label_1
_geom_bond_atom_site_label_2
_geom_bond_distance
_geom_bond_site_symmetry_2
_geom_bond_publ_flag
Al1 N4 1.925(3) . ?
Al1 N15 1.933(4) . ?
Al1 N3 1.978(2) . ?
Al1 N17 1.992(2) . ?
Al1 Cl2 2.2075(11) . ?
Al1 C16 2.375(4) . ?
Al1 C5 2.389(3) . ?
N3 C5 1.344(4) . ?
N3 C9 1.486(3) . ?
N4 C5 1.358(3) . ?
N4 C12 1.492(3) . ?
C5 N6 1.356(4) . ?
N6 C8 1.447(7) . ?
N6 C7 1.457(4) . ?
C9 C10 1.510(8) . ?
C9 C11 1.533(6) . ?
C12 C13 1.508(7) . ?
C12 C14 1.546(7) . ?
N15 C16 1.361(4) . ?
N15 C24 1.465(6) . ?
C16 N17 1.301(6) . ?
C16 N18 1.392(6) . ?
N17 C21 1.492(4) . ?
N18 C20 1.451(7) . ?
N18 C19 1.467(4) . ?
C21 C23 1.503(7) . ?
C21 C22 1.527(5) . ?
C24 C25 1.513(6) . ?
C24 C26 1.518(5) . ?

loop_
_geom_torsion_atom_site_label_1
_geom_torsion_atom_site_label_2
_geom_torsion_atom_site_label_3
_geom_torsion_atom_site_label_4
_geom_torsion
_geom_torsion_site_symmetry_1
_geom_torsion_site_symmetry_2
_geom_torsion_site_symmetry_3
_geom_torsion_site_symmetry_4
_geom_torsion_publ_flag
N4 Al1 N3 C5 -0.3(2) . . . . ?
N15 Al1 N3 C5 115.6(2) . . . . ?
N17 Al1 N3 C5 61.9(8) . . . . ?
Cl2 Al1 N3 C5 -119.9(2) . . . . ?
C16 Al1 N3 C5 103.9(3) . . . . ?
N4 Al1 N3 C9 138.5(5) . . . . ?
N15 Al1 N3 C9 -105.6(4) . . . . ?
N17 Al1 N3 C9 -159.3(6) . . . . ?
Cl2 Al1 N3 C9 18.9(5) . . . . ?
C16 Al1 N3 C9 -117.3(4) . . . . ?
C5 Al1 N3 C9 138.8(6) . . . . ?
N15 Al1 N4 C5 -94.2(2) . . . . ?
N3 Al1 N4 C5 0.3(2) . . . . ?
N17 Al1 N4 C5 -166.7(2) . . . . ?
Cl2 Al1 N4 C5 86.2(2) . . . . ?
C16 Al1 N4 C5 -133.3(2) . . . . ?
N15 Al1 N4 C12 54.1(4) . . . . ?
N3 Al1 N4 C12 148.6(4) . . . . ?
N17 Al1 N4 C12 -18.4(4) . . . . ?
Cl2 Al1 N4 C12 -125.5(4) . . . . ?
C16 Al1 N4 C12 15.0(4) . . . . ?
C5 Al1 N4 C12 148.3(5) . . . . ?
C9 N3 C5 N6 34.5(5) . . . . ?
Al1 N3 C5 N6 -177.0(4) . . . . ?
C9 N3 C5 N4 -148.1(3) . . . . ?
Al1 N3 C5 N4 0.4(3) . . . . ?
C9 N3 C5 Al1 -148.5(3) . . . . ?
C12 N4 C5 N3 -156.7(4) . . . . ?
Al1 N4 C5 N3 -0.4(3) . . . . ?
C12 N4 C5 N6 20.7(6) . . . . ?
Al1 N4 C5 N6 177.0(4) . . . . ?
C12 N4 C5 Al1 -156.3(4) . . . . ?
N4 Al1 C5 N3 179.5(3) . . . . ?
N15 Al1 C5 N3 -76.3(2) . . . . ?
N17 Al1 C5 N3 -161.3(3) . . . . ?
Cl2 Al1 C5 N3 68.4(2) . . . . ?
C16 Al1 C5 N3 -113.0(2) . . . . ?
N4 Al1 C5 N6 -60(6) . . . . ?
N15 Al1 C5 N6 44(6) . . . . ?
N3 Al1 C5 N6 120(6) . . . . ?
N17 Al1 C5 N6 -41(6) . . . . ?
Cl2 Al1 C5 N6 -171(6) . . . . ?
C16 Al1 C5 N6 7(6) . . . . ?
N15 Al1 C5 N4 104.2(2) . . . . ?
N3 Al1 C5 N4 -179.5(3) . . . . ?
N17 Al1 C5 N4 19.2(4) . . . . ?
Cl2 Al1 C5 N4 -111.1(2) . . . . ?
C16 Al1 C5 N4 67.5(3) . . . . ?
N3 C5 N6 C8 -142.5(4) . . . . ?
N4 C5 N6 C8 40.5(6) . . . . ?
Al1 C5 N6 C8 99(6) . . . . ?
N3 C5 N6 C7 28.2(5) . . . . ?
N4 C5 N6 C7 -148.9(4) . . . . ?
Al1 C5 N6 C7 -90(6) . . . . ?
C5 N3 C9 C10 53.2(4) . . . . ?
Al1 N3 C9 C10 -76.7(5) . . . . ?
C5 N3 C9 C11 177.3(3) . . . . ?
Al1 N3 C9 C11 47.4(6) . . . . ?
C5 N4 C12 C13 -120.3(4) . . . . ?
Al1 N4 C12 C13 97.9(5) . . . . ?
C5 N4 C12 C14 116.3(4) . . . . ?
Al1 N4 C12 C14 -25.5(5) . . . . ?
N4 Al1 N15 C16 -92.92(18) . . . . ?
N3 Al1 N15 C16 -166.08(17) . . . . ?
N17 Al1 N15 C16 1.58(18) . . . . ?
Cl2 Al1 N15 C16 86.73(17) . . . . ?
C5 Al1 N15 C16 -131.85(17) . . . . ?
N4 Al1 N15 C24 55.4(3) . . . . ?
N3 Al1 N15 C24 -17.7(3) . . . . ?
N17 Al1 N15 C24 149.9(3) . . . . ?
Cl2 Al1 N15 C24 -124.9(3) . . . . ?
C16 Al1 N15 C24 148.3(4) . . . . ?
C5 Al1 N15 C24 16.5(3) . . . . ?
C24 N15 C16 N17 -157.9(3) . . . . ?
Al1 N15 C16 N17 -2.4(3) . . . . ?
C24 N15 C16 N18 21.2(5) . . . . ?
Al1 N15 C16 N18 176.7(3) . . . . ?
C24 N15 C16 Al1 -155.5(4) . . . . ?
N4 Al1 C16 N17 -77.4(2) . . . . ?
N15 Al1 C16 N17 177.3(3) . . . . ?
N3 Al1 C16 N17 -162.52(19) . . . . ?
Cl2 Al1 C16 N17 65.8(2) . . . . ?
C5 Al1 C16 N17 -112.8(2) . . . . ?
N4 Al1 C16 N15 105.27(19) . . . . ?
N3 Al1 C16 N15 20.2(3) . . . . ?
N17 Al1 C16 N15 -177.3(3) . . . . ?
Cl2 Al1 C16 N15 -111.48(16) . . . . ?
C5 Al1 C16 N15 69.9(3) . . . . ?
N4 Al1 C16 N18 70(4) . . . . ?
N15 Al1 C16 N18 -35(4) . . . . ?
N3 Al1 C16 N18 -15(4) . . . . ?
N17 Al1 C16 N18 148(4) . . . . ?
Cl2 Al1 C16 N18 -146(4) . . . . ?
C5 Al1 C16 N18 35(4) . . . . ?
N15 C16 N17 C21 -149.1(2) . . . . ?
N18 C16 N17 C21 31.8(5) . . . . ?
Al1 C16 N17 C21 -151.5(3) . . . . ?
N15 C16 N17 Al1 2.3(3) . . . . ?
N18 C16 N17 Al1 -176.7(3) . . . . ?
N4 Al1 N17 C16 114.1(2) . . . . ?
N15 Al1 N17 C16 -1.65(19) . . . . ?
N3 Al1 N17 C16 55.8(7) . . . . ?
Cl2 Al1 N17 C16 -122.37(19) . . . . ?
C5 Al1 N17 C16 103.0(3) . . . . ?
N4 Al1 N17 C21 -103.8(4) . . . . ?
N15 Al1 N17 C21 140.5(4) . . . . ?
N3 Al1 N17 C21 -162.1(6) . . . . ?
Cl2 Al1 N17 C21 19.7(4) . . . . ?
C16 Al1 N17 C21 142.1(5) . . . . ?
C5 Al1 N17 C21 -114.9(4) . . . . ?
N17 C16 N18 C20 -131.4(5) . . . . ?
N15 C16 N18 C20 49.6(5) . . . . ?
Al1 C16 N18 C20 83(4) . . . . ?
N17 C16 N18 C19 30.7(5) . . . . ?
N15 C16 N18 C19 -148.3(3) . . . . ?
Al1 C16 N18 C19 -115(4) . . . . ?
C16 N17 C21 C23 177.9(2) . . . . ?
Al1 N17 C21 C23 44.1(5) . . . . ?
C16 N17 C21 C22 54.2(4) . . . . ?
Al1 N17 C21 C22 -79.6(6) . . . . ?
C16 N15 C24 C25 98.1(5) . . . . ?
Al1 N15 C24 C25 -42.9(4) . . . . ?
C16 N15 C24 C26 -137.8(5) . . . . ?
Al1 N15 C24 C26 81.2(5) . . . . ?
